data_4124568
loop_
_publ_author_name
'Curado, Natalia'
'Carrasco, Mario'
'\'Alvarez, Eleuterio'
'Maya, Celia'
'Peloso, Riccardo'
'Rodr\'iguez, Amor'
'L\'opez-Serrano, Joaqu\'in'
'Carmona, Ernesto'

_publ_section_title
;
 Lithium Di- and Trimethyl Dimolybdenum(II) Complexes with Mo-Mo Quadruple
 Bonds and Bridging Methyl Groups.
;
_journal_issue 38
_journal_name_full 'Journal of the American Chemical Society'
_journal_page_first 12378
_journal_page_last 12387
_journal_paper_doi 10.1021/jacs.5b07899
_journal_volume 137
_journal_year 2015
_chemical_formula_moiety 'C58 H76 Li Mo2 N4 O3, C5 H12'
_chemical_formula_sum 'C63 H88 Li Mo2 N4 O3'
_chemical_formula_weight 1148.19
_chemical_name_systematic
; 
 ? 
;
_space_group_IT_number 14
_symmetry_cell_setting monoclinic
_symmetry_space_group_name_Hall '-P 2ybc'
_symmetry_space_group_name_H-M 'P 1 21/c 1'
_atom_sites_solution_hydrogens geom
_atom_sites_solution_primary direct
_atom_sites_solution_secondary difmap
_audit_creation_method SHELXL-97
_cell_angle_alpha 90.00
_cell_angle_beta 97.764(2)
_cell_angle_gamma 90.00
_cell_formula_units_Z 4
_cell_length_a 12.2509(6)
_cell_length_b 14.4835(6)
_cell_length_c 34.4912(16)
_cell_measurement_reflns_used 8131
_cell_measurement_temperature 173(2)
_cell_measurement_theta_max 23.83
_cell_measurement_theta_min 2.38
_cell_volume 6063.9(5)
_computing_cell_refinement 'APEX2 Software Suite (Bruker, 2007)'
_computing_data_collection 'APEX2 Software Suite (Bruker, 2007)'
_computing_data_reduction 'APEX2 Software Suite (Bruker, 2007)'
_computing_molecular_graphics 'SHELXTL (Sheldrick, 2008)'
_computing_publication_material 'SHELXTL and publCIF (Westrip, 2010)'
_computing_structure_refinement 'SHELXL97 (Sheldrick, 2008)'
_computing_structure_solution 'SIR2002 (Burla et al., 2003)'
_diffrn_ambient_temperature 173(2)
_diffrn_detector_area_resol_mean 8.26
_diffrn_measured_fraction_theta_full 0.993
_diffrn_measured_fraction_theta_max 0.993
_diffrn_measurement_device_type
;
 Bruker-Nonius X8kappa APEX II CCD area detector
;
_diffrn_measurement_method 'phi and omega scans with narrow frames'
_diffrn_radiation_monochromator graphite
_diffrn_radiation_source 'fine-focus sealed tube'
_diffrn_radiation_type MoK\a
_diffrn_radiation_wavelength 0.71073
_diffrn_reflns_av_R_equivalents 0.0657
_diffrn_reflns_av_sigmaI/netI 0.0570
_diffrn_reflns_limit_h_max 14
_diffrn_reflns_limit_h_min -14
_diffrn_reflns_limit_k_max 17
_diffrn_reflns_limit_k_min -17
_diffrn_reflns_limit_l_max 41
_diffrn_reflns_limit_l_min -41
_diffrn_reflns_number 48924
_diffrn_reflns_theta_full 25.25
_diffrn_reflns_theta_max 25.25
_diffrn_reflns_theta_min 1.53
_diffrn_standards_decay_% 0
_exptl_absorpt_coefficient_mu 0.459
_exptl_absorpt_correction_T_max 0.9385
_exptl_absorpt_correction_T_min 0.9077
_exptl_absorpt_correction_type multi-scan
_exptl_absorpt_process_details
;
program SADABS, Bruker (2001).
;
_exptl_crystal_colour red
_exptl_crystal_density_diffrn 1.258
_exptl_crystal_density_method 'not measured'
_exptl_crystal_description prism
_exptl_crystal_F_000 2420
_exptl_crystal_size_max 0.40
_exptl_crystal_size_mid 0.19
_exptl_crystal_size_min 0.14
_refine_diff_density_max 0.890
_refine_diff_density_min -0.817
_refine_diff_density_rms 0.149
_refine_ls_extinction_method none
_refine_ls_goodness_of_fit_ref 1.080
_refine_ls_hydrogen_treatment constr
_refine_ls_matrix_type full
_refine_ls_number_parameters 703
_refine_ls_number_reflns 10911
_refine_ls_number_restraints 223
_refine_ls_restrained_S_all 1.077
_refine_ls_R_factor_all 0.0794
_refine_ls_R_factor_gt 0.0538
_refine_ls_shift/su_max 0.001
_refine_ls_shift/su_mean 0.000
_refine_ls_structure_factor_coef Fsqd
_refine_ls_weighting_details 'calc w=1/[\s^2^(Fo^2^)+(0.0668P)^2^+5.8630P] where P=(Fo^2^+2Fc^2^)/3'
_refine_ls_weighting_scheme calc
_refine_ls_wR_factor_gt 0.1282
_refine_ls_wR_factor_ref 0.1439
_reflns_number_gt 8153
_reflns_number_total 10911
_reflns_threshold_expression >2sigma(I)
_cod_data_source_file ja5b07899_si_002.cif
_cod_data_source_block 3a
_cod_depositor_comments
;
The following automatic conversions were performed:

'_symmetry_cell_setting' value 'Monoclinic' changed to 'monoclinic'
according to
/usr/data/users/saulius/crontab/automatic-downloads/current/ACS/lib/dictionaries/cif_core.dic
dictionary named 'cif_core.dic' version 2.4.2 from 2011-04-26.

Automatic conversion script
Id: cif_fix_values 3271 2015-04-21 07:52:19Z andrius 
;
_cod_original_sg_symbol_H-M 'P 21/c'
_cod_database_code 4124568

loop_
_symmetry_equiv_pos_as_xyz
'x, y, z'
'-x, y+1/2, -z+1/2'
'-x, -y, -z'
'x, -y-1/2, z-1/2'

loop_
_atom_site_label
_atom_site_type_symbol
_atom_site_fract_x
_atom_site_fract_y
_atom_site_fract_z
_atom_site_U_iso_or_equiv
_atom_site_adp_type
_atom_site_occupancy
_atom_site_symmetry_multiplicity
_atom_site_calc_flag
_atom_site_refinement_flags
_atom_site_disorder_assembly
_atom_site_disorder_group
Mo1 Mo 0.87054(3) 0.46443(3) 0.119721(11) 0.03295(12) Uani 1 1 d . . .
Mo2 Mo 0.86384(3) 0.32538(3) 0.137197(11) 0.03283(12) Uani 1 1 d . . .
O1 O 0.8144(3) 0.4324(2) 0.05927(9) 0.0451(8) Uani 1 1 d . . .
O2 O 0.7981(3) 0.2866(2) 0.07838(9) 0.0448(8) Uani 1 1 d . . .
N1 N 0.6933(3) 0.4865(2) 0.12406(10) 0.0353(8) Uani 1 1 d . . .
N2 N 0.6990(3) 0.3379(2) 0.15003(11) 0.0351(8) Uani 1 1 d . . .
N3 N 1.0367(3) 0.4457(2) 0.10410(10) 0.0339(8) Uani 1 1 d . . .
N4 N 1.0250(3) 0.2931(2) 0.12271(10) 0.0350(8) Uani 1 1 d . . .
C1 C 0.6381(4) 0.4132(3) 0.13863(13) 0.0383(11) Uani 1 1 d . . .
C2 C 0.5245(4) 0.4173(4) 0.13997(17) 0.0537(14) Uani 1 1 d . . .
H2 H 0.4884 0.3659 0.1497 0.064 Uiso 1 1 d R . .
C3 C 0.4652(5) 0.4936(4) 0.12768(18) 0.0628(15) Uani 1 1 d . . .
H3 H 0.3884 0.4964 0.1292 0.075 Uiso 1 1 d R . .
C4 C 0.5193(4) 0.5670(4) 0.11297(17) 0.0555(14) Uani 1 1 d . . .
H4 H 0.4792 0.6206 0.1037 0.067 Uiso 1 1 d R . .
C5 C 0.6293(4) 0.5626(3) 0.11162(13) 0.0411(11) Uani 1 1 d . . .
C6 C 0.6750(4) 0.6461(3) 0.09417(15) 0.0462(12) Uani 1 1 d . . .
H6 H 0.7517 0.6211 0.0968 0.055 Uiso 1 1 d R . .
C7 C 0.7047(5) 0.7231(4) 0.11842(19) 0.0644(16) Uani 1 1 d . . .
C8 C 0.7245(6) 0.8059(4) 0.1003(3) 0.091(2) Uani 1 1 d . . .
H8 H 0.7447 0.8588 0.1160 0.109 Uiso 1 1 d R . .
C9 C 0.7155(6) 0.8136(5) 0.0602(3) 0.098(3) Uani 1 1 d . . .
H9 H 0.7304 0.8708 0.0485 0.118 Uiso 1 1 d R . .
C10 C 0.6860(5) 0.7401(5) 0.0375(2) 0.082(2) Uani 1 1 d . . .
H10 H 0.6785 0.7466 0.0098 0.098 Uiso 1 1 d R . .
C11 C 0.6660(5) 0.6544(4) 0.05320(17) 0.0579(14) Uani 1 1 d . . .
C12 C 0.7082(6) 0.7191(5) 0.1613(2) 0.096(3) Uani 1 1 d . . .
H12A H 0.6909 0.6562 0.1690 0.145 Uiso 1 1 d R . .
H12B H 0.6541 0.7622 0.1695 0.145 Uiso 1 1 d R . .
H12C H 0.7821 0.7360 0.1738 0.145 Uiso 1 1 d R . .
C13 C 0.6255(5) 0.5759(5) 0.02624(17) 0.0738(18) Uani 1 1 d . . .
H13A H 0.6241 0.5956 -0.0010 0.111 Uiso 1 1 d R . .
H13B H 0.5511 0.5582 0.0308 0.111 Uiso 1 1 d R . .
H13C H 0.6751 0.5230 0.0314 0.111 Uiso 1 1 d R . .
C14 C 0.6449(4) 0.2700(3) 0.17135(14) 0.0414(11) Uani 1 1 d . . .
C15 C 0.5951(4) 0.1918(4) 0.15144(18) 0.0576(14) Uani 1 1 d . . .
C16 C 0.5472(5) 0.1268(4) 0.1734(2) 0.079(2) Uani 1 1 d . . .
H16 H 0.5125 0.0742 0.1607 0.095 Uiso 1 1 d R . .
C17 C 0.5479(6) 0.1371(5) 0.2132(3) 0.089(2) Uani 1 1 d . . .
H17 H 0.5176 0.0903 0.2279 0.106 Uiso 1 1 d R . .
C18 C 0.5923(5) 0.2135(5) 0.23136(19) 0.0727(18) Uani 1 1 d . . .
H18 H 0.5894 0.2210 0.2586 0.087 Uiso 1 1 d R . .
C19 C 0.6415(4) 0.2814(4) 0.21153(15) 0.0514(13) Uani 1 1 d . . .
C20 C 0.5873(6) 0.1831(5) 0.1066(2) 0.080(2) Uani 1 1 d . . .
H20 H 0.6347 0.2316 0.0968 0.096 Uiso 1 1 d R . .
C21 C 0.4697(7) 0.1951(6) 0.0869(2) 0.115(3) Uani 1 1 d . . .
H21A H 0.4227 0.1473 0.0961 0.173 Uiso 1 1 d R . .
H21B H 0.4682 0.1895 0.0585 0.173 Uiso 1 1 d R . .
H21C H 0.4425 0.2562 0.0932 0.173 Uiso 1 1 d R . .
C22 C 0.6294(7) 0.0879(7) 0.0961(3) 0.140(4) Uani 1 1 d . . .
H22A H 0.7068 0.0812 0.1075 0.210 Uiso 1 1 d R . .
H22B H 0.6231 0.0819 0.0676 0.210 Uiso 1 1 d R . .
H22C H 0.5853 0.0397 0.1065 0.210 Uiso 1 1 d R . .
C23 C 0.6854(5) 0.3678(4) 0.23327(15) 0.0603(15) Uani 1 1 d . . .
H23 H 0.7347 0.4000 0.2168 0.072 Uiso 1 1 d R . .
C24 C 0.7538(6) 0.3454(6) 0.27306(17) 0.093(2) Uani 1 1 d . . .
H24A H 0.7051 0.3223 0.2912 0.139 Uiso 1 1 d R . .
H24B H 0.7909 0.4015 0.2838 0.139 Uiso 1 1 d R . .
H24C H 0.8089 0.2983 0.2694 0.139 Uiso 1 1 d R . .
C25 C 0.5936(6) 0.4349(5) 0.2400(2) 0.094(2) Uani 1 1 d . . .
H25A H 0.5577 0.4579 0.2147 0.141 Uiso 1 1 d R . .
H25B H 0.6249 0.4868 0.2560 0.141 Uiso 1 1 d R . .
H25C H 0.5393 0.4029 0.2536 0.141 Uiso 1 1 d R . .
C26 C 1.0789(4) 0.3576(3) 0.10464(12) 0.0357(10) Uani 1 1 d . . .
C27 C 1.1729(4) 0.3379(3) 0.08676(13) 0.0434(11) Uani 1 1 d . . .
H27 H 1.1994 0.2762 0.0866 0.052 Uiso 1 1 d R . .
C28 C 1.2264(4) 0.4062(4) 0.06971(14) 0.0495(13) Uani 1 1 d . . .
H28 H 1.2886 0.3925 0.0570 0.059 Uiso 1 1 d R . .
C29 C 1.1876(4) 0.4969(4) 0.07117(14) 0.0484(12) Uani 1 1 d . . .
H29 H 1.2246 0.5461 0.0602 0.058 Uiso 1 1 d R . .
C30 C 1.0955(4) 0.5140(3) 0.08852(13) 0.0391(11) Uani 1 1 d . . .
C31 C 1.0625(4) 0.6114(3) 0.09351(13) 0.0402(11) Uani 1 1 d . . .
C32 C 0.9973(4) 0.6598(3) 0.06344(15) 0.0507(13) Uani 1 1 d . . .
C33 C 0.9743(5) 0.7520(4) 0.06871(17) 0.0612(15) Uani 1 1 d . . .
H33 H 0.9304 0.7849 0.0485 0.073 Uiso 1 1 d R . .
C34 C 1.0144(5) 0.7967(4) 0.1030(2) 0.0697(17) Uani 1 1 d . . .
H34 H 0.9955 0.8595 0.1065 0.084 Uiso 1 1 d R . .
C35 C 1.0812(5) 0.7509(4) 0.13234(18) 0.0623(15) Uani 1 1 d . . .
H35 H 1.1097 0.7828 0.1556 0.075 Uiso 1 1 d R . .
C36 C 1.1076(4) 0.6580(3) 0.12779(15) 0.0488(13) Uani 1 1 d . . .
C37 C 0.9547(5) 0.6121(4) 0.02557(14) 0.0562(14) Uani 1 1 d . . .
H37A H 1.0162 0.5989 0.0110 0.084 Uiso 1 1 d R . .
H37B H 0.9014 0.6521 0.0099 0.084 Uiso 1 1 d R . .
H37C H 0.9188 0.5542 0.0313 0.084 Uiso 1 1 d R . .
C38 C 1.1878(5) 0.6108(4) 0.15844(16) 0.0649(16) Uani 1 1 d . . .
H38A H 1.1673 0.5456 0.1601 0.097 Uiso 1 1 d R . .
H38B H 1.1859 0.6405 0.1839 0.097 Uiso 1 1 d R . .
H38C H 1.2622 0.6153 0.1512 0.097 Uiso 1 1 d R . .
C39 C 1.0821(4) 0.2068(3) 0.13114(14) 0.0429(12) Uani 1 1 d . . .
C40 C 1.1627(4) 0.2005(4) 0.16470(15) 0.0520(14) Uani 1 1 d . . .
C41 C 1.2194(5) 0.1172(5) 0.17183(19) 0.0693(18) Uani 1 1 d . . .
H41 H 1.2729 0.1116 0.1944 0.083 Uiso 1 1 d R . .
C42 C 1.1992(5) 0.0437(4) 0.1470(2) 0.074(2) Uani 1 1 d . . .
H42 H 1.2388 -0.0123 0.1524 0.089 Uiso 1 1 d R . .
C43 C 1.1216(5) 0.0505(4) 0.11446(19) 0.0651(16) Uani 1 1 d . . .
H43 H 1.1083 -0.0009 0.0974 0.078 Uiso 1 1 d R . .
C44 C 1.0627(4) 0.1313(4) 0.10602(16) 0.0530(13) Uani 1 1 d . . .
C45 C 1.1940(4) 0.2818(4) 0.19177(15) 0.0569(14) Uani 1 1 d . . .
H45 H 1.1340 0.3288 0.1869 0.068 Uiso 1 1 d R . .
C46 C 1.3018(5) 0.3272(5) 0.18337(17) 0.0743(19) Uani 1 1 d . . .
H46A H 1.3625 0.2830 0.1886 0.111 Uiso 1 1 d R . .
H46B H 1.3172 0.3813 0.2003 0.111 Uiso 1 1 d R . .
H46C H 1.2942 0.3464 0.1559 0.111 Uiso 1 1 d R . .
C47 C 1.2068(5) 0.2556(5) 0.23525(16) 0.081(2) Uani 1 1 d . . .
H47A H 1.1439 0.2178 0.2403 0.121 Uiso 1 1 d R . .
H47B H 1.2095 0.3119 0.2511 0.121 Uiso 1 1 d R . .
H47C H 1.2750 0.2205 0.2421 0.121 Uiso 1 1 d R . .
C48 C 0.9799(6) 0.1358(4) 0.06842(18) 0.0721(18) Uani 1 1 d . . .
H48 H 0.9363 0.1941 0.0688 0.087 Uiso 1 1 d R . .
C49 C 0.9011(7) 0.0565(6) 0.0645(2) 0.115(3) Uani 1 1 d . . .
H49A H 0.9428 -0.0014 0.0655 0.172 Uiso 1 1 d R . .
H49B H 0.8529 0.0608 0.0395 0.172 Uiso 1 1 d R . .
H49C H 0.8564 0.0580 0.0860 0.172 Uiso 1 1 d R . .
C50 C 1.0389(9) 0.1367(8) 0.0314(2) 0.157(5) Uani 1 1 d . . .
H50A H 1.1154 0.1568 0.0384 0.236 Uiso 1 1 d R . .
H50B H 1.0007 0.1792 0.0120 0.236 Uiso 1 1 d R . .
H50C H 1.0378 0.0743 0.0203 0.236 Uiso 1 1 d R . .
C51 C 0.7884(4) 0.3488(4) 0.05225(14) 0.0468(12) Uani 1 1 d . . .
C52 C 0.7419(6) 0.3217(4) 0.01110(16) 0.0743(19) Uani 1 1 d . . .
H52A H 0.8023 0.3137 -0.0046 0.111 Uiso 1 1 d R . .
H52B H 0.6921 0.3702 -0.0005 0.111 Uiso 1 1 d R . .
H52C H 0.7012 0.2636 0.0117 0.111 Uiso 1 1 d R . .
C53 C 0.9184(4) 0.2945(4) 0.19973(14) 0.0530(14) Uani 1 1 d . A .
H53A H 0.9943 0.2714 0.2029 0.079 Uiso 1 1 d R . .
H53B H 0.8700 0.2476 0.2088 0.079 Uiso 1 1 d R . .
H53C H 0.9151 0.3510 0.2152 0.079 Uiso 1 1 d R . .
C54 C 0.9157(4) 0.5549(4) 0.17128(14) 0.0469(12) Uani 1 1 d . A .
H54A H 0.8710 0.5386 0.1918 0.070 Uiso 1 1 d R . .
H54B H 0.9021 0.6195 0.1636 0.070 Uiso 1 1 d R . .
H54C H 0.9939 0.5466 0.1812 0.070 Uiso 1 1 d R . .
O3A O 1.0603(15) 0.4715(15) 0.2502(5) 0.062(3) Uani 0.60 1 d PU A 1
C55A C 1.0231(14) 0.4476(15) 0.2865(6) 0.100(5) Uani 0.60 1 d PU A 1
H55A H 1.0352 0.3810 0.2919 0.120 Uiso 0.60 1 d PR A 1
H55B H 0.9434 0.4606 0.2851 0.120 Uiso 0.60 1 d PR A 1
C56A C 1.0854(11) 0.5021(13) 0.3177(4) 0.075(4) Uani 0.60 1 d PU A 1
H56A H 1.0999 0.4671 0.3425 0.090 Uiso 0.60 1 d PR A 1
H56B H 1.0470 0.5605 0.3223 0.090 Uiso 0.60 1 d PR A 1
C57A C 1.1922(10) 0.5201(11) 0.2994(3) 0.074(3) Uani 0.60 1 d PU A 1
H57A H 1.2313 0.5759 0.3105 0.089 Uiso 0.60 1 d PR A 1
H57B H 1.2427 0.4664 0.3031 0.089 Uiso 0.60 1 d PR A 1
C58A C 1.1490(11) 0.5325(8) 0.2579(3) 0.080(3) Uani 0.60 1 d PU A 1
H58A H 1.1234 0.5968 0.2530 0.096 Uiso 0.60 1 d PR A 1
H58B H 1.2062 0.5188 0.2410 0.096 Uiso 0.60 1 d PR A 1
O3B O 1.032(3) 0.470(2) 0.2563(9) 0.080(7) Uani 0.40 1 d PU A 2
C55B C 1.058(3) 0.418(2) 0.2929(9) 0.099(7) Uani 0.40 1 d PU A 2
H55C H 0.9912 0.4097 0.3057 0.119 Uiso 0.40 1 d PR A 2
H55D H 1.0878 0.3566 0.2875 0.119 Uiso 0.40 1 d PR A 2
C56B C 1.138(3) 0.4686(18) 0.3164(7) 0.098(6) Uani 0.40 1 d PU A 2
H56C H 1.2126 0.4478 0.3128 0.118 Uiso 0.40 1 d PR A 2
H56D H 1.1285 0.4601 0.3443 0.118 Uiso 0.40 1 d PR A 2
C57B C 1.121(2) 0.5702(15) 0.3054(5) 0.092(5) Uani 0.40 1 d PU A 2
H57C H 1.0869 0.6053 0.3252 0.111 Uiso 0.40 1 d PR A 2
H57D H 1.1922 0.5993 0.3018 0.111 Uiso 0.40 1 d PR A 2
C58B C 1.049(2) 0.5648(13) 0.2677(5) 0.102(6) Uani 0.40 1 d PU A 2
H58C H 0.9768 0.5930 0.2708 0.122 Uiso 0.40 1 d PR A 2
H58D H 1.0808 0.5995 0.2473 0.122 Uiso 0.40 1 d PR A 2
Li1 Li 0.9679(9) 0.4365(7) 0.2025(3) 0.068(3) Uani 1 1 d . . .
C59 C 0.3428(16) 0.9937(13) 0.0224(5) 0.300(10) Uani 1 1 d DU . .
H59A H 0.3124 1.0253 0.0437 0.451 Uiso 1 1 d R . .
H59B H 0.2832 0.9788 0.0015 0.451 Uiso 1 1 d R . .
H59C H 0.3963 1.0342 0.0121 0.451 Uiso 1 1 d R . .
C60 C 0.4030(15) 0.9008(11) 0.0382(5) 0.242(7) Uani 1 1 d DU . .
H60A H 0.3988 0.8499 0.0189 0.290 Uiso 1 1 d R . .
H60B H 0.4792 0.9097 0.0514 0.290 Uiso 1 1 d R . .
C61 C 0.3223(17) 0.8951(12) 0.0647(6) 0.287(8) Uani 1 1 d DU . .
H61A H 0.2473 0.8827 0.0512 0.344 Uiso 1 1 d R . .
H61B H 0.3223 0.9500 0.0818 0.344 Uiso 1 1 d R . .
C62 C 0.3764(16) 0.8116(14) 0.0855(5) 0.276(8) Uani 1 1 d DU . .
H62A H 0.3246 0.7591 0.0808 0.331 Uiso 1 1 d R . .
H62B H 0.4431 0.7956 0.0737 0.331 Uiso 1 1 d R . .
C63 C 0.4061(11) 0.8211(7) 0.1293(4) 0.183(5) Uani 1 1 d DU . .
H63A H 0.4660 0.8661 0.1345 0.275 Uiso 1 1 d R . .
H63B H 0.4308 0.7612 0.1405 0.275 Uiso 1 1 d R . .
H63C H 0.3425 0.8424 0.1413 0.275 Uiso 1 1 d R . .

loop_
_atom_site_aniso_label
_atom_site_aniso_U_11
_atom_site_aniso_U_22
_atom_site_aniso_U_33
_atom_site_aniso_U_23
_atom_site_aniso_U_13
_atom_site_aniso_U_12
Mo1 0.0329(2) 0.0289(2) 0.0359(2) 0.00355(16) 0.00035(16) -0.00175(15)
Mo2 0.0342(2) 0.0288(2) 0.0354(2) 0.00285(16) 0.00445(16) -0.00055(16)
O1 0.050(2) 0.047(2) 0.0387(18) 0.0025(15) 0.0048(15) -0.0061(16)
O2 0.054(2) 0.0399(19) 0.0409(18) -0.0010(15) 0.0075(15) -0.0051(15)
N1 0.037(2) 0.031(2) 0.036(2) -0.0014(16) -0.0006(16) -0.0005(16)
N2 0.034(2) 0.030(2) 0.041(2) 0.0026(16) 0.0037(16) -0.0028(15)
N3 0.031(2) 0.034(2) 0.0351(19) 0.0071(16) -0.0016(16) -0.0021(15)
N4 0.043(2) 0.030(2) 0.0322(19) 0.0075(16) 0.0071(16) 0.0064(16)
C1 0.035(3) 0.037(3) 0.042(3) -0.002(2) 0.002(2) -0.002(2)
C2 0.038(3) 0.049(3) 0.077(4) 0.006(3) 0.017(3) -0.002(2)
C3 0.041(3) 0.062(4) 0.087(4) 0.008(3) 0.014(3) 0.011(3)
C4 0.043(3) 0.048(3) 0.076(4) 0.013(3) 0.010(3) 0.012(2)
C5 0.045(3) 0.037(3) 0.039(3) -0.003(2) -0.003(2) 0.004(2)
C6 0.041(3) 0.037(3) 0.057(3) 0.010(2) -0.005(2) 0.010(2)
C7 0.066(4) 0.038(3) 0.081(4) -0.002(3) -0.019(3) 0.003(3)
C8 0.074(5) 0.040(4) 0.153(8) -0.001(4) -0.007(5) -0.007(3)
C9 0.084(5) 0.064(5) 0.144(8) 0.042(5) 0.004(5) -0.002(4)
C10 0.074(5) 0.081(5) 0.087(5) 0.042(4) 0.001(4) 0.006(4)
C11 0.053(3) 0.058(4) 0.061(3) 0.015(3) -0.001(3) 0.008(3)
C12 0.123(6) 0.072(5) 0.083(5) -0.028(4) -0.029(4) 0.023(4)
C13 0.077(4) 0.089(5) 0.050(3) 0.005(3) -0.008(3) 0.008(4)
C14 0.033(3) 0.039(3) 0.054(3) 0.007(2) 0.012(2) -0.002(2)
C15 0.046(3) 0.046(3) 0.082(4) -0.003(3) 0.013(3) -0.011(2)
C16 0.069(4) 0.041(3) 0.131(6) 0.011(4) 0.027(4) -0.015(3)
C17 0.078(5) 0.074(5) 0.121(7) 0.047(5) 0.041(5) -0.004(4)
C18 0.068(4) 0.081(5) 0.075(4) 0.030(4) 0.030(3) 0.002(3)
C19 0.043(3) 0.057(3) 0.055(3) 0.010(3) 0.010(2) 0.005(2)
C20 0.077(5) 0.077(5) 0.089(5) -0.033(4) 0.023(4) -0.047(4)
C21 0.126(7) 0.116(7) 0.094(6) -0.018(5) -0.024(5) 0.028(5)
C22 0.109(7) 0.160(9) 0.145(8) -0.089(7) -0.008(6) 0.036(6)
C23 0.061(4) 0.074(4) 0.046(3) -0.013(3) 0.010(3) 0.007(3)
C24 0.092(5) 0.136(7) 0.048(4) -0.009(4) 0.003(3) 0.017(5)
C25 0.090(5) 0.102(6) 0.092(5) -0.031(4) 0.014(4) 0.022(4)
C26 0.034(3) 0.036(2) 0.035(2) 0.006(2) -0.0004(19) 0.0032(19)
C27 0.044(3) 0.047(3) 0.041(3) 0.008(2) 0.010(2) 0.006(2)
C28 0.046(3) 0.063(4) 0.043(3) 0.010(2) 0.017(2) 0.005(2)
C29 0.049(3) 0.052(3) 0.047(3) 0.011(2) 0.013(2) -0.008(2)
C30 0.041(3) 0.041(3) 0.033(2) 0.004(2) 0.000(2) -0.005(2)
C31 0.040(3) 0.038(3) 0.042(3) 0.009(2) 0.003(2) -0.009(2)
C32 0.052(3) 0.043(3) 0.056(3) 0.015(2) 0.004(3) -0.010(2)
C33 0.068(4) 0.047(3) 0.066(4) 0.023(3) 0.000(3) -0.002(3)
C34 0.075(4) 0.042(3) 0.089(5) 0.002(3) 0.002(4) -0.010(3)
C35 0.067(4) 0.049(3) 0.069(4) -0.009(3) 0.000(3) -0.009(3)
C36 0.051(3) 0.045(3) 0.049(3) 0.005(2) 0.000(2) -0.011(2)
C37 0.063(4) 0.062(4) 0.041(3) 0.016(3) -0.003(3) -0.001(3)
C38 0.061(4) 0.074(4) 0.054(3) -0.002(3) -0.009(3) -0.009(3)
C39 0.042(3) 0.042(3) 0.047(3) 0.016(2) 0.016(2) 0.012(2)
C40 0.044(3) 0.063(4) 0.052(3) 0.020(3) 0.018(2) 0.016(2)
C41 0.059(4) 0.083(5) 0.068(4) 0.028(4) 0.013(3) 0.029(3)
C42 0.081(5) 0.060(4) 0.089(5) 0.038(4) 0.038(4) 0.038(3)
C43 0.081(4) 0.042(3) 0.079(4) 0.018(3) 0.033(4) 0.017(3)
C44 0.060(3) 0.041(3) 0.062(3) 0.009(3) 0.022(3) 0.008(2)
C45 0.040(3) 0.084(4) 0.047(3) 0.007(3) 0.004(2) 0.014(3)
C46 0.045(3) 0.119(6) 0.058(4) 0.011(4) 0.002(3) 0.002(3)
C47 0.067(4) 0.126(6) 0.050(3) 0.020(4) 0.013(3) 0.014(4)
C48 0.102(5) 0.039(3) 0.071(4) -0.015(3) -0.006(4) 0.025(3)
C49 0.100(6) 0.154(8) 0.087(6) 0.005(5) 0.004(5) -0.043(6)
C50 0.214(12) 0.180(11) 0.075(6) 0.037(6) 0.006(6) -0.086(9)
C51 0.051(3) 0.044(3) 0.046(3) 0.000(2) 0.008(2) -0.007(2)
C52 0.101(5) 0.071(4) 0.045(3) -0.001(3) -0.011(3) -0.019(4)
C53 0.029(3) 0.078(4) 0.052(3) -0.007(3) 0.005(2) 0.003(2)
C54 0.038(3) 0.057(3) 0.044(3) 0.008(2) -0.001(2) -0.007(2)
O3A 0.074(7) 0.063(7) 0.042(6) -0.006(6) -0.013(4) -0.008(5)
C55A 0.080(10) 0.150(14) 0.069(9) -0.011(9) 0.007(8) -0.049(9)
C56A 0.076(8) 0.105(11) 0.045(5) -0.013(6) 0.009(6) 0.001(7)
C57A 0.068(7) 0.094(9) 0.054(5) -0.011(6) -0.009(5) -0.023(6)
C58A 0.110(8) 0.080(7) 0.045(5) 0.008(5) -0.004(5) -0.043(6)
O3B 0.109(15) 0.066(8) 0.055(10) 0.033(7) -0.023(10) -0.039(11)
C55B 0.117(15) 0.099(10) 0.066(10) 0.037(8) -0.041(10) -0.015(10)
C56B 0.121(16) 0.107(12) 0.056(10) 0.004(9) -0.028(10) -0.007(11)
C57B 0.124(14) 0.095(10) 0.052(8) -0.005(8) -0.009(9) 0.004(11)
C58B 0.155(15) 0.073(8) 0.066(9) -0.006(7) -0.029(9) 0.009(10)
Li1 0.087(7) 0.055(6) 0.054(6) 0.007(5) -0.017(5) -0.003(5)
C59 0.39(3) 0.274(18) 0.195(14) -0.066(12) -0.118(15) -0.018(16)
C60 0.273(19) 0.211(15) 0.244(16) -0.099(10) 0.047(13) -0.021(13)
C61 0.34(2) 0.274(18) 0.265(15) -0.032(11) 0.100(13) 0.147(14)
C62 0.288(19) 0.288(19) 0.254(13) -0.002(13) 0.043(15) 0.129(15)
C63 0.211(13) 0.112(8) 0.246(12) -0.028(9) 0.107(11) 0.062(8)

loop_
_atom_type_symbol
_atom_type_description
_atom_type_scat_dispersion_real
_atom_type_scat_dispersion_imag
_atom_type_scat_source
C C 0.0033 0.0016 'International Tables Vol C Tables 4.2.6.8 and 6.1.1.4'
H H 0.0000 0.0000 'International Tables Vol C Tables 4.2.6.8 and 6.1.1.4'
Li Li -0.0003 0.0001 'International Tables Vol C Tables 4.2.6.8 and 6.1.1.4'
N N 0.0061 0.0033 'International Tables Vol C Tables 4.2.6.8 and 6.1.1.4'
O O 0.0106 0.0060 'International Tables Vol C Tables 4.2.6.8 and 6.1.1.4'
Mo Mo -1.6832 0.6857 'International Tables Vol C Tables 4.2.6.8 and 6.1.1.4'

loop_
_geom_angle_atom_site_label_1
_geom_angle_atom_site_label_2
_geom_angle_atom_site_label_3
_geom_angle
Mo2 Mo1 O1 92.95(9)
Mo2 Mo1 N3 91.47(9)
O1 Mo1 N3 85.48(12)
Mo2 Mo1 C54 110.52(13)
O1 Mo1 C54 156.17(16)
N3 Mo1 C54 97.52(16)
Mo2 Mo1 N1 92.40(9)
O1 Mo1 N1 84.77(13)
N3 Mo1 N1 169.68(12)
C54 Mo1 N1 90.07(16)
Mo1 Mo2 N2 93.02(9)
Mo1 Mo2 N4 93.97(9)
N2 Mo2 N4 172.12(13)
Mo1 Mo2 O2 90.22(9)
N2 Mo2 O2 88.47(13)
N4 Mo2 O2 87.86(13)
Mo1 Mo2 C53 116.93(15)
N2 Mo2 C53 89.13(16)
N4 Mo2 C53 90.95(15)
O2 Mo2 C53 152.83(18)
C51 O1 Mo1 115.4(3)
C51 O2 Mo2 118.1(3)
C5 N1 C1 115.9(4)
C5 N1 Mo1 127.7(3)
C1 N1 Mo1 116.3(3)
C1 N2 C14 115.2(4)
C1 N2 Mo2 120.7(3)
C14 N2 Mo2 124.2(3)
C30 N3 C26 117.1(4)
C30 N3 Mo1 124.1(3)
C26 N3 Mo1 118.1(3)
C26 N4 C39 116.1(4)
C26 N4 Mo2 118.7(3)
C39 N4 Mo2 125.2(3)
N2 C1 N1 116.5(4)
N2 C1 C2 122.5(4)
N1 C1 C2 120.9(4)
C3 C2 C1 121.1(5)
C3 C2 H2 119.5
C1 C2 H2 119.4
C2 C3 C4 118.4(5)
C2 C3 H3 120.7
C4 C3 H3 120.9
C5 C4 C3 120.2(5)
C5 C4 H4 120.0
C3 C4 H4 119.8
C4 C5 N1 123.4(4)
C4 C5 C6 113.8(4)
N1 C5 C6 122.8(4)
C11 C6 C7 120.4(5)
C11 C6 C5 119.4(4)
C7 C6 C5 118.8(5)
C11 C6 H6 93.9
C7 C6 H6 93.9
C5 C6 H6 93.9
C8 C7 C6 117.6(6)
C8 C7 C12 120.1(6)
C6 C7 C12 122.2(5)
C9 C8 C7 121.7(7)
C9 C8 H8 119.0
C7 C8 H8 119.3
C10 C9 C8 120.0(7)
C10 C9 H9 119.8
C8 C9 H9 120.2
C9 C10 C11 122.0(7)
C9 C10 H10 119.2
C11 C10 H10 118.8
C10 C11 C6 118.3(6)
C10 C11 C13 119.6(6)
C6 C11 C13 121.9(5)
C7 C12 H12A 109.4
C7 C12 H12B 109.6
H12A C12 H12B 109.5
C7 C12 H12C 109.4
H12A C12 H12C 109.5
H12B C12 H12C 109.5
C11 C13 H13A 109.5
C11 C13 H13B 109.5
H13A C13 H13B 109.5
C11 C13 H13C 109.4
H13A C13 H13C 109.5
H13B C13 H13C 109.5
C19 C14 C15 120.3(5)
C19 C14 N2 120.1(4)
C15 C14 N2 119.6(4)
C16 C15 C14 117.6(6)
C16 C15 C20 121.3(5)
C14 C15 C20 121.0(5)
C17 C16 C15 121.6(6)
C17 C16 H16 119.1
C15 C16 H16 119.3
C18 C17 C16 119.8(6)
C18 C17 H17 120.2
C16 C17 H17 120.0
C17 C18 C19 122.0(6)
C17 C18 H18 118.9
C19 C18 H18 119.0
C18 C19 C14 118.6(5)
C18 C19 C23 119.4(5)
C14 C19 C23 121.9(5)
C21 C20 C22 109.0(6)
C21 C20 C15 111.6(6)
C22 C20 C15 109.5(7)
C21 C20 H20 109.1
C22 C20 H20 108.8
C15 C20 H20 108.8
C20 C21 H21A 109.7
C20 C21 H21B 109.2
H21A C21 H21B 109.5
C20 C21 H21C 109.6
H21A C21 H21C 109.5
H21B C21 H21C 109.5
C20 C22 H22A 109.4
C20 C22 H22B 109.5
H22A C22 H22B 109.5
C20 C22 H22C 109.5
H22A C22 H22C 109.5
H22B C22 H22C 109.5
C19 C23 C25 112.4(5)
C19 C23 C24 112.2(5)
C25 C23 C24 108.8(5)
C19 C23 H23 107.7
C25 C23 H23 107.7
C24 C23 H23 107.9
C23 C24 H24A 109.6
C23 C24 H24B 109.3
H24A C24 H24B 109.5
C23 C24 H24C 109.5
H24A C24 H24C 109.5
H24B C24 H24C 109.5
C23 C25 H25A 109.4
C23 C25 H25B 109.5
H25A C25 H25B 109.5
C23 C25 H25C 109.5
H25A C25 H25C 109.5
H25B C25 H25C 109.5
N4 C26 N3 116.3(4)
N4 C26 C27 122.9(4)
N3 C26 C27 120.7(4)
C28 C27 C26 120.7(5)
C28 C27 H27 119.8
C26 C27 H27 119.5
C27 C28 C29 118.7(5)
C27 C28 H28 120.6
C29 C28 H28 120.7
C30 C29 C28 119.3(4)
C30 C29 H29 120.3
C28 C29 H29 120.4
C29 C30 N3 123.2(4)
C29 C30 C31 118.4(4)
N3 C30 C31 118.2(4)
C36 C31 C32 120.0(5)
C36 C31 C30 118.1(4)
C32 C31 C30 121.6(4)
C33 C32 C31 119.3(5)
C33 C32 C37 120.3(5)
C31 C32 C37 120.4(5)
C34 C33 C32 120.8(5)
C34 C33 H33 119.6
C32 C33 H33 119.6
C33 C34 C35 120.6(6)
C33 C34 H34 119.7
C35 C34 H34 119.6
C34 C35 C36 120.2(5)
C34 C35 H35 120.0
C36 C35 H35 119.9
C35 C36 C31 119.0(5)
C35 C36 C38 119.8(5)
C31 C36 C38 121.1(5)
C32 C37 H37A 109.5
C32 C37 H37B 109.6
H37A C37 H37B 109.5
C32 C37 H37C 109.3
H37A C37 H37C 109.5
H37B C37 H37C 109.5
C36 C38 H38A 109.3
C36 C38 H38B 109.7
H38A C38 H38B 109.5
C36 C38 H38C 109.4
H38A C38 H38C 109.5
H38B C38 H38C 109.5
C44 C39 C40 119.8(4)
C44 C39 N4 121.1(4)
C40 C39 N4 119.0(4)
C41 C40 C39 118.3(6)
C41 C40 C45 118.8(5)
C39 C40 C45 122.8(4)
C42 C41 C40 121.3(6)
C42 C41 H41 119.4
C40 C41 H41 119.4
C41 C42 C43 120.1(5)
C41 C42 H42 120.0
C43 C42 H42 119.9
C42 C43 C44 121.1(6)
C42 C43 H43 119.5
C44 C43 H43 119.4
C43 C44 C39 119.4(5)
C43 C44 C48 118.6(5)
C39 C44 C48 121.9(4)
C40 C45 C47 113.2(5)
C40 C45 C46 111.6(5)
C47 C45 C46 108.3(5)
C40 C45 H45 107.9
C47 C45 H45 107.9
C46 C45 H45 107.9
C45 C46 H46A 109.6
C45 C46 H46B 109.4
H46A C46 H46B 109.5
C45 C46 H46C 109.4
H46A C46 H46C 109.5
H46B C46 H46C 109.5
C45 C47 H47A 109.5
C45 C47 H47B 109.3
H47A C47 H47B 109.5
C45 C47 H47C 109.6
H47A C47 H47C 109.5
H47B C47 H47C 109.5
C49 C48 C44 112.8(6)
C49 C48 C50 107.4(6)
C44 C48 C50 111.6(6)
C49 C48 H48 108.1
C44 C48 H48 108.5
C50 C48 H48 108.3
C48 C49 H49A 109.1
C48 C49 H49B 109.6
H49A C49 H49B 109.5
C48 C49 H49C 109.6
H49A C49 H49C 109.5
H49B C49 H49C 109.5
C48 C50 H50A 109.7
C48 C50 H50B 109.4
H50A C50 H50B 109.5
C48 C50 H50C 109.3
H50A C50 H50C 109.5
H50B C50 H50C 109.5
O1 C51 O2 123.1(4)
O1 C51 C52 118.8(5)
O2 C51 C52 118.1(5)
C51 C52 H52A 109.5
C51 C52 H52B 109.5
H52A C52 H52B 109.5
C51 C52 H52C 109.5
H52A C52 H52C 109.5
H52B C52 H52C 109.5
Li1 C53 Mo2 84.0(3)
Li1 C53 H53A 93.7
Mo2 C53 H53A 109.5
Li1 C53 H53B 146.2
Mo2 C53 H53B 109.5
H53A C53 H53B 109.5
Mo2 C53 H53C 109.4
H53A C53 H53C 109.5
H53B C53 H53C 109.5
Li1 C54 Mo1 87.3(3)
Li1 C54 H54A 65.8
Mo1 C54 H54A 109.5
Li1 C54 H54B 162.9
Mo1 C54 H54B 109.5
H54A C54 H54B 109.5
Li1 C54 H54C 60.0
Mo1 C54 H54C 109.4
H54A C54 H54C 109.5
H54B C54 H54C 109.5
C58A O3A C55A 108.5(15)
C58A O3A Li1 132.7(13)
C55A O3A Li1 117.4(14)
O3A C55A C56A 108.5(15)
O3A C55A H55A 110.2
C56A C55A H55A 109.7
O3A C55A H55B 109.9
C56A C55A H55B 110.3
H55A C55A H55B 108.3
O3A C55A H55C 158.3
C56A C55A H55C 91.1
H55A C55A H55C 52.4
H55B C55A H55C 70.0
O3A C55A H55D 90.2
C56A C55A H55D 103.3
H55B C55A H55D 131.8
H55C C55A H55D 75.9
C55A C56A C57A 100.1(11)
C55A C56A H56A 112.0
C57A C56A H56A 112.0
C55A C56A H56B 111.5
C57A C56A H56B 111.5
H56A C56A H56B 109.5
C55A C56A H56D 115.6
C57A C56A H56D 95.2
H56B C56A H56D 119.7
C55A C56A H57C 130.6
C57A C56A H57C 85.0
H56A C56A H57C 111.1
H56D C56A H57C 112.7
C58A C57A C56A 101.8(10)
C58A C57A H57A 111.6
C56A C57A H57A 111.7
C58A C57A H57B 111.1
C56A C57A H57B 111.2
H57A C57A H57B 109.3
C58A C57A H56C 122.0
C56A C57A H56C 80.4
H57A C57A H56C 121.2
C58A C57A H57D 86.9
C56A C57A H57D 97.4
H57B C57A H57D 141.2
H56C C57A H57D 151.0
O3A C58A C57A 106.1(11)
O3A C58A H58A 110.0
C57A C58A H58A 110.2
O3A C58A H58B 110.9
C57A C58A H58B 110.9
H58A C58A H58B 108.7
O3A C58A H58D 88.0
C57A C58A H58D 119.9
H58B C58A H58D 117.6
C58B O3B C55B 104(3)
C58B O3B Li1 121(2)
C55B O3B Li1 134(3)
C56B C55B O3B 107(2)
C56B C55B H55A 141.3
O3B C55B H55A 111.4
C56B C55B H55B 116.7
O3B C55B H55B 63.6
H55A C55B H55B 86.6
C56B C55B H55C 111.1
O3B C55B H55C 110.8
H55A C55B H55C 60.6
H55B C55B H55C 48.0
C56B C55B H55D 109.6
O3B C55B H55D 109.9
H55A C55B H55D 50.9
H55B C55B H55D 133.2
H55C C55B H55D 108.7
C55B C56B C57B 107.5(19)
C55B C56B H56A 97.6
C57B C56B H56A 99.9
C55B C56B H57B 113.2
C57B C56B H57B 92.0
H56A C56B H57B 141.8
C55B C56B H56C 110.9
C57B C56B H56C 110.8
H56A C56B H56C 128.0
C55B C56B H56D 109.9
C57B C56B H56D 109.4
H57B C56B H56D 122.4
H56C C56B H56D 108.3
C58B C57B C56B 102.2(17)
C58B C57B H56B 91.0
C56B C57B H56B 80.9
C58B C57B H57A 126.5
C56B C57B H57A 86.0
H56B C57B H57A 142.2
C58B C57B H57C 112.2
C56B C57B H57C 112.0
H57A C57B H57C 113.0
C58B C57B H57D 110.4
C56B C57B H57D 110.6
H56B C57B H57D 151.9
H57C C57B H57D 109.2
O3B C58B C57B 110(2)
O3B C58B H58A 109.9
C57B C58B H58A 87.2
O3B C58B H58C 109.3
C57B C58B H58C 108.8
H58A C58B H58C 128.8
O3B C58B H58D 110.2
C57B C58B H58D 110.6
H58C C58B H58D 108.2
O3A Li1 O3B 12.5(12)
O3A Li1 C54 109.1(8)
O3B Li1 C54 109.9(11)
O3A Li1 C53 114.8(8)
O3B Li1 C53 110.5(10)
C54 Li1 C53 134.7(5)
O3A Li1 H53C 101.3
O3B Li1 H53C 93.5
C54 Li1 H53C 136.3
C53 Li1 H53C 23.6
O3A Li1 H54A 103.8
O3B Li1 H54A 98.7
C54 Li1 H54A 28.0
C53 Li1 H54A 125.0
H53C Li1 H54A 114.8
O3A Li1 H54C 89.9
O3B Li1 H54C 95.5
C54 Li1 H54C 28.1
C53 Li1 H54C 153.6
H53C Li1 H54C 164.4
H54A Li1 H54C 51.1
C60 C59 H59A 110.0
C60 C59 H59B 109.2
H59A C59 H59B 109.5
C60 C59 H59C 109.1
H59A C59 H59C 109.5
H59B C59 H59C 109.5
C61 C60 C59 86.6(14)
C61 C60 H60A 114.0
C59 C60 H60A 114.7
C61 C60 H60B 113.8
C59 C60 H60B 114.3
H60A C60 H60B 111.4
C60 C61 C62 93.0(13)
C60 C61 H61A 112.7
C62 C61 H61A 113.5
C60 C61 H61B 112.8
C62 C61 H61B 113.3
H61A C61 H61B 110.5
C63 C62 C61 115.6(16)
C63 C62 H62A 107.2
C61 C62 H62A 107.9
C63 C62 H62B 109.5
C61 C62 H62B 108.9
H62A C62 H62B 107.4
C62 C63 H63A 108.3
C62 C63 H63B 109.4
H63A C63 H63B 109.5
C62 C63 H63C 110.6
H63A C63 H63C 109.5
H63B C63 H63C 109.5

loop_
_geom_bond_atom_site_label_1
_geom_bond_atom_site_label_2
_geom_bond_distance
Mo1 Mo2 2.1070(5)
Mo1 O1 2.156(3)
Mo1 N3 2.191(4)
Mo1 C54 2.218(5)
Mo1 N1 2.220(4)
Mo2 N2 2.133(4)
Mo2 N4 2.152(4)
Mo2 O2 2.154(3)
Mo2 C53 2.216(5)
O1 C51 1.267(6)
O2 C51 1.268(6)
N1 C5 1.387(6)
N1 C1 1.388(6)
N2 C1 1.350(5)
N2 C14 1.441(5)
N3 C30 1.375(5)
N3 C26 1.376(5)
N4 C26 1.346(5)
N4 C39 1.442(5)
C1 C2 1.399(7)
C2 C3 1.358(7)
C2 H2 0.9500
C3 C4 1.385(7)
C3 H3 0.9500
C4 C5 1.356(7)
C4 H4 0.9500
C5 C6 1.494(7)
C6 C11 1.408(7)
C6 C7 1.412(7)
C6 H6 1.0000
C7 C8 1.388(9)
C7 C12 1.474(9)
C8 C9 1.380(11)
C8 H8 0.9500
C9 C10 1.342(10)
C9 H9 0.9500
C10 C11 1.389(8)
C10 H10 0.9500
C11 C13 1.510(8)
C12 H12A 0.9800
C12 H12B 0.9800
C12 H12C 0.9800
C13 H13A 0.9800
C13 H13B 0.9800
C13 H13C 0.9800
C14 C19 1.402(7)
C14 C15 1.420(7)
C15 C16 1.387(8)
C15 C20 1.540(9)
C16 C17 1.381(10)
C16 H16 0.9500
C17 C18 1.349(10)
C17 H17 0.9500
C18 C19 1.382(7)
C18 H18 0.9500
C19 C23 1.520(8)
C20 C21 1.518(10)
C20 C22 1.532(10)
C20 H20 1.0000
C21 H21A 0.9800
C21 H21B 0.9800
C21 H21C 0.9800
C22 H22A 0.9800
C22 H22B 0.9800
C22 H22C 0.9800
C23 C25 1.526(8)
C23 C24 1.543(8)
C23 H23 1.0000
C24 H24A 0.9800
C24 H24B 0.9800
C24 H24C 0.9800
C25 H25A 0.9800
C25 H25B 0.9800
C25 H25C 0.9800
C26 C27 1.408(6)
C27 C28 1.363(6)
C27 H27 0.9500
C28 C29 1.401(7)
C28 H28 0.9500
C29 C30 1.369(7)
C29 H29 0.9500
C30 C31 1.483(6)
C31 C36 1.408(7)
C31 C32 1.408(7)
C32 C33 1.382(7)
C32 C37 1.507(7)
C33 C34 1.379(8)
C33 H33 0.9500
C34 C35 1.383(8)
C34 H34 0.9500
C35 C36 1.398(7)
C35 H35 0.9500
C36 C38 1.506(7)
C37 H37A 0.9800
C37 H37B 0.9800
C37 H37C 0.9800
C38 H38A 0.9800
C38 H38B 0.9800
C38 H38C 0.9800
C39 C44 1.395(7)
C39 C40 1.419(7)
C40 C41 1.397(7)
C40 C45 1.519(8)
C41 C42 1.368(9)
C41 H41 0.9500
C42 C43 1.374(9)
C42 H42 0.9500
C43 C44 1.385(7)
C43 H43 0.9500
C44 C48 1.536(8)
C45 C47 1.534(7)
C45 C46 1.537(8)
C45 H45 1.0000
C46 H46A 0.9800
C46 H46B 0.9800
C46 H46C 0.9800
C47 H47A 0.9800
C47 H47B 0.9800
C47 H47C 0.9800
C48 C49 1.494(9)
C48 C50 1.551(11)
C48 H48 1.0000
C49 H49A 0.9800
C49 H49B 0.9800
C49 H49C 0.9800
C50 H50A 0.9800
C50 H50B 0.9800
C50 H50C 0.9800
C51 C52 1.508(7)
C52 H52A 0.9800
C52 H52B 0.9800
C52 H52C 0.9800
C53 Li1 2.142(11)
C53 H53A 0.9800
C53 H53B 0.9800
C53 H53C 0.9800
C54 Li1 2.080(11)
C54 H54A 0.9800
C54 H54B 0.9800
C54 H54C 0.9800
O3A C58A 1.40(2)
O3A C55A 1.43(2)
O3A Li1 1.93(2)
C55A C56A 1.46(2)
C55A H55A 0.9900
C55A H55B 0.9900
C55A H55C 0.9832
C56A C57A 1.551(19)
C56A H56A 0.9900
C56A H56B 0.9900
C57A C58A 1.469(14)
C57A H57A 0.9900
C57A H57B 0.9900
C58A H58A 0.9900
C58A H58B 0.9900
O3B C58B 1.44(4)
O3B C55B 1.46(4)
O3B Li1 1.98(3)
C55B C56B 1.39(4)
C55B H55C 0.9900
C55B H55D 0.9900
C56B C57B 1.53(3)
C56B H56C 0.9900
C56B H56D 0.9900
C57B C58B 1.47(2)
C57B H57C 0.9900
C57B H57D 0.9900
C58B H58C 0.9900
C58B H58D 0.9900
Li1 H53C 1.4899
Li1 H54A 1.9012
Li1 H54C 1.8028
C59 C60 1.596(15)
C59 H59A 0.9800
C59 H59B 0.9800
C59 H59C 0.9800
C60 C61 1.436(15)
C60 H60A 0.9900
C60 H60B 0.9900
C61 C62 1.512(14)
C61 H61A 0.9900
C61 H61B 0.9900
C62 C63 1.511(14)
C62 H62A 0.9900
C62 H62B 0.9900
C63 H63A 0.9800
C63 H63B 0.9800
C63 H63C 0.9800

loop_
_geom_torsion_atom_site_label_1
_geom_torsion_atom_site_label_2
_geom_torsion_atom_site_label_3
_geom_torsion_atom_site_label_4
_geom_torsion
O1 Mo1 Mo2 N2 -91.66(13)
N3 Mo1 Mo2 N2 -177.21(13)
C54 Mo1 Mo2 N2 84.20(17)
N1 Mo1 Mo2 N2 -6.77(13)
O1 Mo1 Mo2 N4 84.70(13)
N3 Mo1 Mo2 N4 -0.85(13)
C54 Mo1 Mo2 N4 -99.45(17)
N1 Mo1 Mo2 N4 169.58(13)
O1 Mo1 Mo2 O2 -3.18(12)
N3 Mo1 Mo2 O2 -88.73(13)
C54 Mo1 Mo2 O2 172.68(16)
N1 Mo1 Mo2 O2 81.71(12)
O1 Mo1 Mo2 C53 177.78(16)
N3 Mo1 Mo2 C53 92.23(17)
C54 Mo1 Mo2 C53 -6.36(19)
N1 Mo1 Mo2 C53 -97.33(16)
Mo2 Mo1 O1 C51 4.3(3)
N3 Mo1 O1 C51 95.5(3)
C54 Mo1 O1 C51 -166.1(4)
N1 Mo1 O1 C51 -87.9(3)
Mo1 Mo2 O2 C51 3.5(3)
N2 Mo2 O2 C51 96.5(4)
N4 Mo2 O2 C51 -90.5(4)
C53 Mo2 O2 C51 -178.4(4)
Mo2 Mo1 N1 C5 -170.6(3)
O1 Mo1 N1 C5 -77.9(4)
N3 Mo1 N1 C5 -58.7(9)
C54 Mo1 N1 C5 78.8(4)
Mo2 Mo1 N1 C1 4.9(3)
O1 Mo1 N1 C1 97.7(3)
N3 Mo1 N1 C1 116.8(7)
C54 Mo1 N1 C1 -105.6(3)
Mo1 Mo2 N2 C1 11.7(3)
O2 Mo2 N2 C1 -78.5(3)
C53 Mo2 N2 C1 128.6(4)
Mo1 Mo2 N2 C14 -167.4(3)
O2 Mo2 N2 C14 102.5(3)
C53 Mo2 N2 C14 -50.5(4)
Mo2 Mo1 N3 C30 178.4(3)
O1 Mo1 N3 C30 85.6(3)
C54 Mo1 N3 C30 -70.7(3)
N1 Mo1 N3 C30 66.4(8)
Mo2 Mo1 N3 C26 8.0(3)
O1 Mo1 N3 C26 -84.8(3)
C54 Mo1 N3 C26 118.9(3)
N1 Mo1 N3 C26 -104.0(7)
Mo1 Mo2 N4 C26 -6.1(3)
O2 Mo2 N4 C26 83.9(3)
C53 Mo2 N4 C26 -123.2(3)
Mo1 Mo2 N4 C39 173.2(3)
O2 Mo2 N4 C39 -96.7(4)
C53 Mo2 N4 C39 56.2(4)
C14 N2 C1 N1 169.4(4)
Mo2 N2 C1 N1 -9.8(5)
C14 N2 C1 C2 -12.8(6)
Mo2 N2 C1 C2 168.1(4)
C5 N1 C1 N2 178.6(4)
Mo1 N1 C1 N2 2.5(5)
C5 N1 C1 C2 0.6(6)
Mo1 N1 C1 C2 -175.4(4)
N2 C1 C2 C3 -178.9(5)
N1 C1 C2 C3 -1.1(8)
C1 C2 C3 C4 1.2(9)
C2 C3 C4 C5 -1.0(9)
C3 C4 C5 N1 0.7(8)
C3 C4 C5 C6 178.7(5)
C1 N1 C5 C4 -0.5(7)
Mo1 N1 C5 C4 175.1(4)
C1 N1 C5 C6 -178.3(4)
Mo1 N1 C5 C6 -2.7(6)
C4 C5 C6 C11 -81.9(6)
N1 C5 C6 C11 96.0(6)
C4 C5 C6 C7 84.7(6)
N1 C5 C6 C7 -97.3(6)
C11 C6 C7 C8 -0.2(8)
C5 C6 C7 C8 -166.6(5)
C11 C6 C7 C12 176.0(6)
C5 C6 C7 C12 9.5(8)
C6 C7 C8 C9 0.1(10)
C12 C7 C8 C9 -176.1(7)
C7 C8 C9 C10 0.7(12)
C8 C9 C10 C11 -1.4(11)
C9 C10 C11 C6 1.3(10)
C9 C10 C11 C13 175.9(6)
C7 C6 C11 C10 -0.5(8)
C5 C6 C11 C10 165.9(5)
C7 C6 C11 C13 -174.9(5)
C5 C6 C11 C13 -8.5(8)
C1 N2 C14 C19 -82.0(5)
Mo2 N2 C14 C19 97.1(5)
C1 N2 C14 C15 98.0(5)
Mo2 N2 C14 C15 -82.9(5)
C19 C14 C15 C16 -2.1(8)
N2 C14 C15 C16 178.0(5)
C19 C14 C15 C20 173.5(5)
N2 C14 C15 C20 -6.4(8)
C14 C15 C16 C17 -0.3(9)
C20 C15 C16 C17 -175.9(6)
C15 C16 C17 C18 2.5(11)
C16 C17 C18 C19 -2.4(11)
C17 C18 C19 C14 0.0(9)
C17 C18 C19 C23 177.2(6)
C15 C14 C19 C18 2.2(8)
N2 C14 C19 C18 -177.8(5)
C15 C14 C19 C23 -174.9(5)
N2 C14 C19 C23 5.1(7)
C16 C15 C20 C21 66.7(8)
C14 C15 C20 C21 -108.7(6)
C16 C15 C20 C22 -54.1(8)
C14 C15 C20 C22 130.5(6)
C18 C19 C23 C25 -76.5(7)
C14 C19 C23 C25 100.6(6)
C18 C19 C23 C24 46.5(7)
C14 C19 C23 C24 -136.4(5)
C39 N4 C26 N3 -166.3(4)
Mo2 N4 C26 N3 13.1(5)
C39 N4 C26 C27 14.2(6)
Mo2 N4 C26 C27 -166.4(3)
C30 N3 C26 N4 175.0(4)
Mo1 N3 C26 N4 -13.9(5)
C30 N3 C26 C27 -5.5(6)
Mo1 N3 C26 C27 165.6(3)
N4 C26 C27 C28 -178.3(4)
N3 C26 C27 C28 2.3(7)
C26 C27 C28 C29 1.6(7)
C27 C28 C29 C30 -2.0(7)
C28 C29 C30 N3 -1.5(7)
C28 C29 C30 C31 173.7(4)
C26 N3 C30 C29 5.2(6)
Mo1 N3 C30 C29 -165.3(3)
C26 N3 C30 C31 -169.9(4)
Mo1 N3 C30 C31 19.5(5)
C29 C30 C31 C36 -88.3(6)
N3 C30 C31 C36 87.1(5)
C29 C30 C31 C32 85.2(6)
N3 C30 C31 C32 -99.4(5)
C36 C31 C32 C33 -2.9(7)
C30 C31 C32 C33 -176.2(5)
C36 C31 C32 C37 176.0(5)
C30 C31 C32 C37 2.7(7)
C31 C32 C33 C34 0.0(8)
C37 C32 C33 C34 -178.9(5)
C32 C33 C34 C35 1.9(9)
C33 C34 C35 C36 -0.9(9)
C34 C35 C36 C31 -1.9(8)
C34 C35 C36 C38 175.0(6)
C32 C31 C36 C35 3.8(7)
C30 C31 C36 C35 177.4(5)
C32 C31 C36 C38 -173.1(5)
C30 C31 C36 C38 0.5(7)
C26 N4 C39 C44 -96.2(5)
Mo2 N4 C39 C44 84.4(5)
C26 N4 C39 C40 81.0(5)
Mo2 N4 C39 C40 -98.3(5)
C44 C39 C40 C41 -1.0(7)
N4 C39 C40 C41 -178.2(4)
C44 C39 C40 C45 175.6(5)
N4 C39 C40 C45 -1.7(7)
C39 C40 C41 C42 0.7(8)
C45 C40 C41 C42 -176.0(5)
C40 C41 C42 C43 -0.2(9)
C41 C42 C43 C44 0.1(9)
C42 C43 C44 C39 -0.4(8)
C42 C43 C44 C48 177.9(6)
C40 C39 C44 C43 0.8(7)
N4 C39 C44 C43 178.0(4)
C40 C39 C44 C48 -177.4(5)
N4 C39 C44 C48 -0.2(8)
C41 C40 C45 C47 -46.2(7)
C39 C40 C45 C47 137.3(5)
C41 C40 C45 C46 76.2(6)
C39 C40 C45 C46 -100.3(6)
C43 C44 C48 C49 51.4(8)
C39 C44 C48 C49 -130.3(6)
C43 C44 C48 C50 -69.6(8)
C39 C44 C48 C50 108.6(7)
Mo1 O1 C51 O2 -2.5(6)
Mo1 O1 C51 C52 176.4(4)
Mo2 O2 C51 O1 -0.8(6)
Mo2 O2 C51 C52 -179.8(4)
Mo1 Mo2 C53 Li1 -7.3(4)
N2 Mo2 C53 Li1 -100.3(3)
N4 Mo2 C53 Li1 87.6(3)
O2 Mo2 C53 Li1 174.8(4)
Mo2 Mo1 C54 Li1 16.0(4)
O1 Mo1 C54 Li1 -174.3(4)
N3 Mo1 C54 Li1 -78.4(4)
N1 Mo1 C54 Li1 108.6(4)
C58A O3A C55A C56A 5(2)
Li1 O3A C55A C56A -163.7(13)
O3A C55A C56A C57A -26(2)
C55A C56A C57A C58A 36.9(18)
C55A O3A C58A C57A 20(2)
Li1 O3A C58A C57A -173.4(16)
C56A C57A C58A O3A -35.8(17)
C58B O3B C55B C56B -31(4)
Li1 O3B C55B C56B 158(3)
O3B C55B C56B C57B 29(4)
C55B C56B C57B C58B -15(4)
C55B O3B C58B C57B 21(3)
Li1 O3B C58B C57B -166(2)
C56B C57B C58B O3B -4(3)
C58A O3A Li1 O3B -143(9)
C55A O3A Li1 O3B 22(6)
C58A O3A Li1 C54 -48(2)
C55A O3A Li1 C54 117.7(17)
C58A O3A Li1 C53 143.8(17)
C55A O3A Li1 C53 -50.9(19)
C58B O3B Li1 O3A 82(7)
C55B O3B Li1 O3A -108(10)
C58B O3B Li1 C54 -7(3)
C55B O3B Li1 C54 163(3)
C58B O3B Li1 C53 -166(2)
C55B O3B Li1 C53 4(4)
Mo1 C54 Li1 O3A 163.7(7)
Mo1 C54 Li1 O3B 176.9(10)
Mo1 C54 Li1 C53 -31.0(8)
Mo2 C53 Li1 O3A -168.0(8)
Mo2 C53 Li1 O3B 179.2(11)
Mo2 C53 Li1 C54 27.3(8)
C59 C60 C61 C62 -174.8(15)
C60 C61 C62 C63 124.8(18)
